data_1544935
loop_
_publ_author_name
'Phatake, Ravindra S.'
'Mullapudi, Venkannababu'
'Wakchaure, Vivek C.'
'Ramana, Chepuri V.'

_publ_section_title
;
 Fluoride-Mediated Dephosphonylation of \a-Diazo-\b-carbonyl Phosphonates.
;
_journal_issue 2
_journal_name_full 'Organic letters'
_journal_page_first 372
_journal_page_last 375
_journal_paper_doi 10.1021/acs.orglett.6b03573
_journal_volume 19
_journal_year 2017
_chemical_formula_moiety 'C22 H21 N3 O2'
_chemical_formula_sum 'C22 H21 N3 O2'
_chemical_formula_weight 359.42
_chemical_name_systematic
; 
 ? 
;
_space_group_IT_number 14
_symmetry_cell_setting monoclinic
_symmetry_space_group_name_Hall '-P 2ybc'
_symmetry_space_group_name_H-M 'P 1 21/c 1'
_atom_sites_solution_hydrogens geom
_atom_sites_solution_primary direct
_atom_sites_solution_secondary difmap
_audit_creation_method SHELXL-97
_cell_angle_alpha 90.00
_cell_angle_beta 112.255(6)
_cell_angle_gamma 90.00
_cell_formula_units_Z 4
_cell_length_a 11.1909(9)
_cell_length_b 21.865(2)
_cell_length_c 8.6529(7)
_cell_measurement_reflns_used 2260
_cell_measurement_temperature 296(2)
_cell_measurement_theta_max 22.72
_cell_measurement_theta_min 2.17
_cell_volume 1959.5(3)
_computing_cell_refinement 'Bruker SAINT'
_computing_data_collection 'Bruker APEX2'
_computing_data_reduction 'Bruker SAINT'
_computing_molecular_graphics 'Bruker SHELXTL'
_computing_publication_material 'Bruker SHELXTL'
_computing_structure_refinement 'SHELXL-97 (Sheldrick, 2008)'
_computing_structure_solution 'SHELXS-97 (Sheldrick, 2008)'
_diffrn_ambient_temperature 296(2)
_diffrn_measured_fraction_theta_full 1.000
_diffrn_measured_fraction_theta_max 1.000
_diffrn_measurement_device_type 'Bruker APEX-II CCD'
_diffrn_measurement_method '\f and \w scans'
_diffrn_radiation_monochromator graphite
_diffrn_radiation_source 'fine-focus sealed tube'
_diffrn_radiation_type MoK\a
_diffrn_radiation_wavelength 0.71073
_diffrn_reflns_av_R_equivalents 0.0875
_diffrn_reflns_av_sigmaI/netI 0.0864
_diffrn_reflns_limit_h_max 13
_diffrn_reflns_limit_h_min -13
_diffrn_reflns_limit_k_max 26
_diffrn_reflns_limit_k_min -25
_diffrn_reflns_limit_l_max 10
_diffrn_reflns_limit_l_min -10
_diffrn_reflns_number 13647
_diffrn_reflns_theta_full 25.00
_diffrn_reflns_theta_max 25.00
_diffrn_reflns_theta_min 1.86
_exptl_absorpt_coefficient_mu 0.080
_exptl_absorpt_correction_T_max 0.9804
_exptl_absorpt_correction_T_min 0.9689
_exptl_absorpt_correction_type multi-scan
_exptl_absorpt_process_details SADABS,(BRUKER,2006)
_exptl_crystal_colour COLOURLESS
_exptl_crystal_density_diffrn 1.218
_exptl_crystal_density_method 'not measured'
_exptl_crystal_description PLATE
_exptl_crystal_F_000 760
_exptl_crystal_size_max 0.40
_exptl_crystal_size_mid 0.32
_exptl_crystal_size_min 0.25
_refine_diff_density_max 0.210
_refine_diff_density_min -0.209
_refine_diff_density_rms 0.051
_refine_ls_extinction_method none
_refine_ls_goodness_of_fit_ref 1.175
_refine_ls_hydrogen_treatment constr
_refine_ls_matrix_type full
_refine_ls_number_parameters 248
_refine_ls_number_reflns 3464
_refine_ls_number_restraints 0
_refine_ls_restrained_S_all 1.175
_refine_ls_R_factor_all 0.1710
_refine_ls_R_factor_gt 0.1070
_refine_ls_shift/su_max 0.000
_refine_ls_shift/su_mean 0.000
_refine_ls_structure_factor_coef Fsqd
_refine_ls_weighting_details 'calc w=1/[\s^2^(Fo^2^)+(0.0493P)^2^+2.2199P] where P=(Fo^2^+2Fc^2^)/3'
_refine_ls_weighting_scheme calc
_refine_ls_wR_factor_gt 0.1935
_refine_ls_wR_factor_ref 0.2162
_reflns_number_gt 2134
_reflns_number_total 3464
_reflns_threshold_expression >2sigma(I)
_cod_data_source_file ol6b03573_si_002.cif
_cod_data_source_block ravi_9615
_cod_depositor_comments
;
The following automatic conversions were performed:

'_symmetry_cell_setting' value 'Monoclinic' changed to 'monoclinic'
according to
/usr/data/users/saulius/crontab/automatic-downloads/rss-feeds/ACS/lib/dictionaries/cif_core.dic
dictionary named 'cif_core.dic' version 2.4.2 from 2011-04-26.

'_exptl_absorpt_correction_type' value 'MULTI-SCAN' changed to
'multi-scan' according to
/usr/data/users/saulius/crontab/automatic-downloads/rss-feeds/ACS/lib/dictionaries/cif_core.dic
dictionary named 'cif_core.dic' version 2.4.2 from 2011-04-26.

'_refine_ls_hydrogen_treatment' value 'CONSTR' changed to 'constr'
according to
/usr/data/users/saulius/crontab/automatic-downloads/rss-feeds/ACS/lib/dictionaries/cif_core.dic
dictionary named 'cif_core.dic' version 2.4.2 from 2011-04-26.

Automatic conversion script
Id: cif_fix_values 4268 2015-11-12 08:31:59Z antanas 

 Adding full bibliography for 1544934--1544935.cif.
;
_cod_original_cell_volume 1959.6(3)
_cod_original_sg_symbol_H-M 'P2(1)/c  '
_cod_database_code 1544935

loop_
_symmetry_equiv_pos_as_xyz
'x, y, z'
'-x, y+1/2, -z+1/2'
'-x, -y, -z'
'x, -y-1/2, z-1/2'

loop_
_atom_site_label
_atom_site_type_symbol
_atom_site_fract_x
_atom_site_fract_y
_atom_site_fract_z
_atom_site_U_iso_or_equiv
_atom_site_adp_type
_atom_site_occupancy
_atom_site_symmetry_multiplicity
_atom_site_calc_flag
_atom_site_refinement_flags
N1 N 0.9949(3) 0.63621(17) 0.4864(4) 0.0423(9) Uani 1 1 d .
N2 N 1.0563(3) 0.68774(19) 0.5687(4) 0.0482(10) Uani 1 1 d .
C7 C 0.9093(4) 0.5211(2) 0.2707(5) 0.0453(12) Uani 1 1 d .
O2 O 1.0460(3) 0.78362(17) 0.6489(4) 0.0645(10) Uani 1 1 d .
C9 C 1.0359(5) 0.5532(2) 0.3222(5) 0.0496(12) Uani 1 1 d .
C15 C 0.8807(4) 0.7187(2) 0.6640(5) 0.0414(11) Uani 1 1 d .
C10 C 1.0696(4) 0.6097(2) 0.4245(5) 0.0401(11) Uani 1 1 d .
O1 O 1.1215(4) 0.53335(18) 0.2807(5) 0.0741(11) Uani 1 1 d .
C16 C 0.8035(4) 0.7680(2) 0.6676(5) 0.0468(12) Uani 1 1 d .
H16 H 0.8233 0.8069 0.6406 0.056 Uiso 1 1 calc R
C14 C 0.9959(4) 0.7333(2) 0.6251(5) 0.0450(12) Uani 1 1 d .
C12 C 1.1761(4) 0.7009(2) 0.5418(5) 0.0488(13) Uani 1 1 d .
H12 H 1.1619 0.7347 0.4626 0.059 Uiso 1 1 calc R
C8 C 0.8141(5) 0.5345(2) 0.3326(6) 0.0519(13) Uani 1 1 d .
H8 H 0.8288 0.5651 0.4124 0.062 Uiso 1 1 calc R
C22 C 0.8537(4) 0.6614(2) 0.7113(5) 0.0511(13) Uani 1 1 d .
H22 H 0.9063 0.6284 0.7116 0.061 Uiso 1 1 calc R
C11 C 1.1956(4) 0.6411(2) 0.4621(6) 0.0525(13) Uani 1 1 d .
H11A H 1.2115 0.6487 0.3611 0.063 Uiso 1 1 calc R
H11B H 1.2665 0.6174 0.5391 0.063 Uiso 1 1 calc R
C6 C 0.8860(5) 0.4750(2) 0.1510(5) 0.0526(13) Uani 1 1 d .
H6 H 0.9489 0.4659 0.1087 0.063 Uiso 1 1 calc R
C19 C 0.6727(4) 0.7018(2) 0.7553(6) 0.0542(13) Uani 1 1 d .
H19 H 0.6015 0.6960 0.7843 0.065 Uiso 1 1 calc R
C20 C 0.7500(5) 0.6525(2) 0.7579(6) 0.0544(13) Uani 1 1 d .
C4 C 0.7717(5) 0.4428(2) 0.0943(6) 0.0600(14) Uani 1 1 d .
C17 C 0.6982(4) 0.7600(2) 0.7106(6) 0.0486(12) Uani 1 1 d .
C3 C 0.6796(5) 0.4579(2) 0.1577(7) 0.0644(15) Uani 1 1 d .
H3 H 0.6017 0.4367 0.1186 0.077 Uiso 1 1 calc R
C2 C 0.6977(5) 0.5030(2) 0.2771(6) 0.0572(14) Uani 1 1 d .
C13 C 1.2794(5) 0.7165(3) 0.7008(7) 0.0650(16) Uani 1 1 d .
C1 C 0.5967(6) 0.5167(3) 0.3481(8) 0.089(2) Uani 1 1 d .
H1A H 0.6115 0.4917 0.4448 0.133 Uiso 1 1 calc R
H1B H 0.5126 0.5081 0.2656 0.133 Uiso 1 1 calc R
H1C H 0.6016 0.5591 0.3791 0.133 Uiso 1 1 calc R
N3 N 1.3619(5) 0.7282(3) 0.8232(7) 0.104(2) Uani 1 1 d .
C18 C 0.6149(5) 0.8139(3) 0.7163(8) 0.0781(18) Uani 1 1 d .
H18A H 0.6462 0.8503 0.6821 0.117 Uiso 1 1 calc R
H18B H 0.6183 0.8191 0.8281 0.117 Uiso 1 1 calc R
H18C H 0.5273 0.8065 0.6423 0.117 Uiso 1 1 calc R
C5 C 0.7486(6) 0.3931(3) -0.0361(7) 0.086(2) Uani 1 1 d .
H5A H 0.6942 0.3620 -0.0191 0.129 Uiso 1 1 calc R
H5B H 0.8297 0.3754 -0.0260 0.129 Uiso 1 1 calc R
H5C H 0.7073 0.4104 -0.1455 0.129 Uiso 1 1 calc R
C21 C 0.7246(6) 0.5904(3) 0.8182(8) 0.090(2) Uani 1 1 d .
H21A H 0.7544 0.5906 0.9379 0.135 Uiso 1 1 calc R
H21B H 0.7696 0.5594 0.7832 0.135 Uiso 1 1 calc R
H21C H 0.6336 0.5820 0.7717 0.135 Uiso 1 1 calc R

loop_
_atom_site_aniso_label
_atom_site_aniso_U_11
_atom_site_aniso_U_22
_atom_site_aniso_U_33
_atom_site_aniso_U_23
_atom_site_aniso_U_13
_atom_site_aniso_U_12
N1 0.054(2) 0.040(2) 0.0376(19) -0.0030(19) 0.0224(18) 0.001(2)
N2 0.047(2) 0.051(3) 0.049(2) -0.013(2) 0.0211(18) -0.005(2)
C7 0.061(3) 0.042(3) 0.042(2) 0.007(2) 0.030(2) 0.008(2)
O2 0.071(2) 0.056(3) 0.074(2) -0.020(2) 0.036(2) -0.017(2)
C9 0.060(3) 0.051(3) 0.049(3) 0.008(2) 0.033(3) 0.009(3)
C15 0.047(3) 0.045(3) 0.032(2) -0.007(2) 0.0140(19) 0.004(2)
C10 0.048(3) 0.042(3) 0.034(2) 0.008(2) 0.020(2) 0.003(2)
O1 0.077(2) 0.074(3) 0.093(3) -0.016(2) 0.056(2) 0.004(2)
C16 0.049(3) 0.038(3) 0.047(3) -0.005(2) 0.011(2) 0.003(2)
C14 0.042(3) 0.048(3) 0.042(3) -0.008(2) 0.012(2) -0.004(2)
C12 0.046(3) 0.065(4) 0.040(3) 0.001(2) 0.022(2) -0.009(3)
C8 0.075(4) 0.036(3) 0.056(3) -0.004(2) 0.038(3) 0.000(3)
C22 0.059(3) 0.056(4) 0.039(3) 0.000(2) 0.021(2) 0.014(3)
C11 0.053(3) 0.064(4) 0.047(3) 0.008(3) 0.027(2) 0.003(3)
C6 0.079(4) 0.049(3) 0.044(3) 0.005(2) 0.039(3) 0.003(3)
C19 0.045(3) 0.062(4) 0.060(3) -0.011(3) 0.025(2) 0.000(3)
C20 0.066(3) 0.052(3) 0.053(3) -0.005(3) 0.031(3) 0.001(3)
C4 0.088(4) 0.052(3) 0.054(3) 0.001(3) 0.042(3) -0.011(3)
C17 0.044(3) 0.053(3) 0.047(3) -0.010(2) 0.014(2) 0.006(3)
C3 0.071(4) 0.054(4) 0.071(4) -0.004(3) 0.031(3) -0.017(3)
C2 0.066(3) 0.050(3) 0.067(3) 0.003(3) 0.039(3) -0.008(3)
C13 0.050(3) 0.098(5) 0.057(3) 0.002(3) 0.032(3) -0.005(3)
C1 0.084(4) 0.081(5) 0.122(5) -0.022(4) 0.063(4) -0.014(4)
N3 0.064(3) 0.165(6) 0.074(4) -0.018(4) 0.015(3) -0.018(4)
C18 0.065(3) 0.069(4) 0.105(5) -0.002(4) 0.036(3) 0.019(3)
C5 0.131(5) 0.073(4) 0.074(4) -0.023(3) 0.060(4) -0.024(4)
C21 0.124(5) 0.066(4) 0.114(5) 0.004(4) 0.084(5) -0.005(4)

loop_
_atom_type_symbol
_atom_type_description
_atom_type_scat_dispersion_real
_atom_type_scat_dispersion_imag
_atom_type_scat_source
C C 0.0033 0.0016 'International Tables Vol C Tables 4.2.6.8 and 6.1.1.4'
H H 0.0000 0.0000 'International Tables Vol C Tables 4.2.6.8 and 6.1.1.4'
N N 0.0061 0.0033 'International Tables Vol C Tables 4.2.6.8 and 6.1.1.4'
O O 0.0106 0.0060 'International Tables Vol C Tables 4.2.6.8 and 6.1.1.4'

loop_
_geom_angle_atom_site_label_1
_geom_angle_atom_site_label_2
_geom_angle_atom_site_label_3
_geom_angle
C10 N1 N2 108.0(4)
N1 N2 C14 123.8(4)
N1 N2 C12 112.7(3)
C14 N2 C12 120.6(4)
C8 C7 C6 118.8(4)
C8 C7 C9 124.4(4)
C6 C7 C9 116.8(4)
O1 C9 C10 114.9(4)
O1 C9 C7 120.5(5)
C10 C9 C7 124.6(4)
C16 C15 C22 119.2(4)
C16 C15 C14 116.1(4)
C22 C15 C14 124.4(4)
N1 C10 C9 124.4(4)
N1 C10 C11 114.3(4)
C9 C10 C11 121.3(4)
C17 C16 C15 120.8(5)
C17 C16 H16 119.6
C15 C16 H16 119.6
O2 C14 N2 116.9(4)
O2 C14 C15 122.6(4)
N2 C14 C15 120.4(4)
C13 C12 N2 109.9(3)
C13 C12 C11 115.3(4)
N2 C12 C11 101.4(4)
C13 C12 H12 110.0
N2 C12 H12 110.0
C11 C12 H12 110.0
C2 C8 C7 121.1(5)
C2 C8 H8 119.4
C7 C8 H8 119.4
C20 C22 C15 120.9(4)
C20 C22 H22 119.5
C15 C22 H22 119.5
C10 C11 C12 102.0(3)
C10 C11 H11A 111.4
C12 C11 H11A 111.4
C10 C11 H11B 111.4
C12 C11 H11B 111.4
H11A C11 H11B 109.2
C4 C6 C7 121.4(4)
C4 C6 H6 119.3
C7 C6 H6 119.3
C20 C19 C17 121.8(4)
C20 C19 H19 119.1
C17 C19 H19 119.1
C19 C20 C22 118.6(5)
C19 C20 C21 120.4(5)
C22 C20 C21 120.9(5)
C3 C4 C6 118.0(5)
C3 C4 C5 121.6(5)
C6 C4 C5 120.3(5)
C16 C17 C19 118.6(4)
C16 C17 C18 120.7(5)
C19 C17 C18 120.6(4)
C4 C3 C2 123.1(5)
C4 C3 H3 118.4
C2 C3 H3 118.4
C3 C2 C8 117.6(4)
C3 C2 C1 121.7(5)
C8 C2 C1 120.7(5)
N3 C13 C12 178.4(6)
C2 C1 H1A 109.5
C2 C1 H1B 109.5
H1A C1 H1B 109.5
C2 C1 H1C 109.5
H1A C1 H1C 109.5
H1B C1 H1C 109.5
C17 C18 H18A 109.5
C17 C18 H18B 109.5
H18A C18 H18B 109.5
C17 C18 H18C 109.5
H18A C18 H18C 109.5
H18B C18 H18C 109.5
C4 C5 H5A 109.5
C4 C5 H5B 109.5
H5A C5 H5B 109.5
C4 C5 H5C 109.5
H5A C5 H5C 109.5
H5B C5 H5C 109.5
C20 C21 H21A 109.5
C20 C21 H21B 109.5
H21A C21 H21B 109.5
C20 C21 H21C 109.5
H21A C21 H21C 109.5
H21B C21 H21C 109.5

loop_
_geom_bond_atom_site_label_1
_geom_bond_atom_site_label_2
_geom_bond_distance
N1 C10 1.288(5)
N1 N2 1.370(5)
N2 C14 1.392(6)
N2 C12 1.472(5)
C7 C8 1.393(6)
C7 C6 1.396(6)
C7 C9 1.489(6)
O2 C14 1.217(6)
C9 O1 1.223(5)
C9 C10 1.484(6)
C15 C16 1.388(6)
C15 C22 1.388(6)
C15 C14 1.485(6)
C10 C11 1.489(6)
C16 C17 1.375(6)
C16 H16 0.9300
C12 C13 1.464(7)
C12 C11 1.531(7)
C12 H12 0.9800
C8 C2 1.389(6)
C8 H8 0.9300
C22 C20 1.378(6)
C22 H22 0.9300
C11 H11A 0.9700
C11 H11B 0.9700
C6 C4 1.377(7)
C6 H6 0.9300
C19 C20 1.377(7)
C19 C17 1.390(7)
C19 H19 0.9300
C20 C21 1.520(7)
C4 C3 1.378(7)
C4 C5 1.517(7)
C17 C18 1.516(7)
C3 C2 1.388(7)
C3 H3 0.9300
C2 C1 1.506(7)
C13 N3 1.139(6)
C1 H1A 0.9600
C1 H1B 0.9600
C1 H1C 0.9600
C18 H18A 0.9600
C18 H18B 0.9600
C18 H18C 0.9600
C5 H5A 0.9600
C5 H5B 0.9600
C5 H5C 0.9600
C21 H21A 0.9600
C21 H21B 0.9600
C21 H21C 0.9600

loop_
_geom_torsion_atom_site_label_1
_geom_torsion_atom_site_label_2
_geom_torsion_atom_site_label_3
_geom_torsion_atom_site_label_4
_geom_torsion
C10 N1 N2 C14 168.1(4)
C10 N1 N2 C12 7.7(5)
C8 C7 C9 O1 169.6(4)
C6 C7 C9 O1 -11.0(6)
C8 C7 C9 C10 -10.3(7)
C6 C7 C9 C10 169.1(4)
N2 N1 C10 C9 -178.2(4)
N2 N1 C10 C11 1.0(5)
O1 C9 C10 N1 -176.9(4)
C7 C9 C10 N1 3.0(7)
O1 C9 C10 C11 3.9(6)
C7 C9 C10 C11 -176.2(4)
C22 C15 C16 C17 -2.7(6)
C14 C15 C16 C17 -176.7(4)
N1 N2 C14 O2 -158.2(4)
C12 N2 C14 O2 0.7(6)
N1 N2 C14 C15 25.6(6)
C12 N2 C14 C15 -175.5(4)
C16 C15 C14 O2 23.8(6)
C22 C15 C14 O2 -149.9(5)
C16 C15 C14 N2 -160.3(4)
C22 C15 C14 N2 26.1(6)
N1 N2 C12 C13 -134.8(4)
C14 N2 C12 C13 64.1(6)
N1 N2 C12 C11 -12.4(5)
C14 N2 C12 C11 -173.5(4)
C6 C7 C8 C2 -0.1(7)
C9 C7 C8 C2 179.3(4)
C16 C15 C22 C20 1.5(7)
C14 C15 C22 C20 174.9(4)
N1 C10 C11 C12 -8.5(5)
C9 C10 C11 C12 170.7(4)
C13 C12 C11 C10 130.1(4)
N2 C12 C11 C10 11.5(4)
C8 C7 C6 C4 -0.2(7)
C9 C7 C6 C4 -179.7(4)
C17 C19 C20 C22 -1.4(7)
C17 C19 C20 C21 176.0(5)
C15 C22 C20 C19 0.5(7)
C15 C22 C20 C21 -176.8(5)
C7 C6 C4 C3 0.7(7)
C7 C6 C4 C5 179.9(5)
C15 C16 C17 C19 1.9(6)
C15 C16 C17 C18 179.3(4)
C20 C19 C17 C16 0.2(7)
C20 C19 C17 C18 -177.3(5)
C6 C4 C3 C2 -1.0(8)
C5 C4 C3 C2 179.9(5)
C4 C3 C2 C8 0.7(8)
C4 C3 C2 C1 -177.8(5)
C7 C8 C2 C3 -0.1(7)
C7 C8 C2 C1 178.4(5)
N2 C12 C13 N3 151(26)
C11 C12 C13 N3 37(26)
